data_7235305
loop_
_publ_author_name
'Pandeeswar, M.'
'Khare, Harshavardhan'
'Ramakumar, Suryanarayanarao'
'Govindaraju, T.'

_publ_section_title
;
 Biomimetic molecular organization of naphthalene diimide in the solid
 state: tunable (chiro-) optical, viscoelastic and nanoscale properties
;
_journal_issue 39
_journal_name_full 'RSC Adv.'
_journal_page_first 20154
_journal_paper_doi 10.1039/C3RA47257D
_journal_volume 4
_journal_year 2014
_chemical_formula_moiety 'C18 H14 N2 O4'
_chemical_formula_sum 'C18 H14 N2 O4'
_chemical_formula_weight 322.31
_space_group_crystal_system monoclinic
_space_group_IT_number 14
_space_group_name_Hall '-P 2ybc'
_space_group_name_H-M_alt 'P 1 21/c 1'
_atom_sites_solution_hydrogens geom
_atom_sites_solution_primary direct
_atom_sites_solution_secondary difmap
_audit_creation_method SHELXL-2013
_cell_angle_alpha 90
_cell_angle_beta 90.214(4)
_cell_angle_gamma 90
_cell_formula_units_Z 2
_cell_length_a 4.8667(3)
_cell_length_b 7.7561(4)
_cell_length_c 18.3813(12)
_cell_measurement_reflns_used 2380
_cell_measurement_temperature 100(2)
_cell_measurement_theta_max 30.494
_cell_measurement_theta_min 2.216
_cell_volume 693.83(7)
_computing_cell_refinement 'SAINTPLUS (BRUKER-AXS)'
_computing_data_collection 'KAPPA APEX II (BRUKER-AXS)'
_computing_data_reduction 'SAINTPLUS (BRUKER-AXS)'
_computing_structure_refinement 'SHELXL-2013 (Sheldrick, 2013)'
_computing_structure_solution 'SHELXL-2013 (Sheldrick, 2013)'
_diffrn_ambient_temperature 100(2)
_diffrn_measured_fraction_theta_full 0.962
_diffrn_measured_fraction_theta_max 0.883
_diffrn_radiation_type MoK\a
_diffrn_radiation_wavelength 0.71073
_diffrn_reflns_av_R_equivalents 0.0361
_diffrn_reflns_av_unetI/netI 0.0444
_diffrn_reflns_Laue_measured_fraction_full 0.962
_diffrn_reflns_Laue_measured_fraction_max 0.883
_diffrn_reflns_limit_h_max 6
_diffrn_reflns_limit_h_min -5
_diffrn_reflns_limit_k_max 11
_diffrn_reflns_limit_k_min -11
_diffrn_reflns_limit_l_max 26
_diffrn_reflns_limit_l_min -21
_diffrn_reflns_number 7676
_diffrn_reflns_point_group_measured_fraction_full 0.962
_diffrn_reflns_point_group_measured_fraction_max 0.883
_diffrn_reflns_theta_full 25.242
_diffrn_reflns_theta_max 30.543
_diffrn_reflns_theta_min 2.216
_exptl_absorpt_coefficient_mu 0.111
_exptl_absorpt_correction_T_max 0.7442
_exptl_absorpt_correction_T_min 0.6442
_exptl_absorpt_correction_type multi-scan
_exptl_absorpt_process_details 'SADABS (Bruker, 2008)'
_exptl_crystal_colour colorless
_exptl_crystal_density_diffrn 1.543
_exptl_crystal_description needle
_exptl_crystal_F_000 336
_exptl_crystal_size_max 0.300
_exptl_crystal_size_mid 0.120
_exptl_crystal_size_min 0.040
_refine_diff_density_max 0.497
_refine_diff_density_min -0.273
_refine_diff_density_rms 0.063
_refine_ls_extinction_method none
_refine_ls_goodness_of_fit_ref 1.053
_refine_ls_hydrogen_treatment constr
_refine_ls_matrix_type full
_refine_ls_number_parameters 109
_refine_ls_number_reflns 1863
_refine_ls_number_restraints 0
_refine_ls_restrained_S_all 1.053
_refine_ls_R_factor_all 0.0732
_refine_ls_R_factor_gt 0.0472
_refine_ls_shift/su_max 0.000
_refine_ls_shift/su_mean 0.000
_refine_ls_structure_factor_coef Fsqd
_refine_ls_weighting_details
;
 w=1/[\s^2^(Fo^2^)+(0.0635P)^2^+0.1505P]
 where P=(Fo^2^+2Fc^2^)/3
;
_refine_ls_weighting_scheme calc
_refine_ls_wR_factor_gt 0.1130
_refine_ls_wR_factor_ref 0.1257
_reflns_Friedel_coverage 0.000
_reflns_number_gt 1346
_reflns_number_total 1863
_reflns_threshold_expression 'I > 2\s(I)'
_cod_data_source_file c3ra47257d1.cif
_cod_data_source_block 50sd
_cod_original_sg_symbol_H-M 'P 21/c'
_cod_database_code 7235305
_shelx_space_group_comment
;
The symmetry employed for this shelxl refinement is uniquely defined
by the following loop, which should always be used as a source of
symmetry information in preference to the above space-group names.
They are only intended as comments.
;
_shelx_estimated_absorpt_t_min 0.967
_shelx_estimated_absorpt_t_max 0.996
_shelxl_version_number 2013-2

loop_
_space_group_symop_operation_xyz
'x, y, z'
'-x, y+1/2, -z+1/2'
'-x, -y, -z'
'x, -y-1/2, z-1/2'

loop_
_atom_site_label
_atom_site_type_symbol
_atom_site_fract_x
_atom_site_fract_y
_atom_site_fract_z
_atom_site_U_iso_or_equiv
_atom_site_adp_type
_atom_site_occupancy
_atom_site_site_symmetry_order
_atom_site_calc_flag
_atom_site_refinement_flags_posn
_atom_site_refinement_flags_adp
N1 N 0.1483(2) 0.33079(15) 0.37535(7) 0.0133(3) Uani 1 1 d . .
O2 O 0.4920(2) 0.16929(13) 0.32821(6) 0.0191(3) Uani 1 1 d . .
C4 C -0.1201(3) 0.22164(18) 0.47785(8) 0.0122(3) Uani 1 1 d . .
O1 O -0.2004(2) 0.49065(13) 0.42179(6) 0.0181(3) Uani 1 1 d . .
C2 C 0.0297(3) 0.06611(18) 0.47510(8) 0.0113(3) Uani 1 1 d . .
C5 C 0.2382(3) 0.04117(18) 0.42318(8) 0.0120(3) Uani 1 1 d . .
C6 C -0.0659(3) 0.35873(18) 0.42406(8) 0.0129(3) Uani 1 1 d . .
C3 C 0.3795(3) -0.11260(19) 0.42070(8) 0.0142(3) Uani 1 1 d . .
H3 H 0.5182 -0.1294 0.3852 0.017 Uiso 1 1 calc R U
C7 C 0.3067(3) 0.18130(18) 0.37216(8) 0.0130(3) Uani 1 1 d . .
C1 C -0.3199(3) 0.24438(19) 0.52966(9) 0.0141(3) Uani 1 1 d . .
H1 H -0.4181 0.3501 0.5318 0.017 Uiso 1 1 calc R U
C8 C 0.1992(3) 0.46240(19) 0.31894(9) 0.0161(3) Uani 1 1 d . .
H8A H 0.3995 0.4740 0.3111 0.019 Uiso 1 1 calc R U
H8B H 0.1282 0.5752 0.3357 0.019 Uiso 1 1 calc R U
C9 C 0.0608(3) 0.4139(2) 0.24803(9) 0.0201(4) Uani 1 1 d . .
H9A H 0.0979 0.5029 0.2115 0.030 Uiso 1 1 calc R U
H9B H -0.1379 0.4045 0.2555 0.030 Uiso 1 1 calc R U
H9C H 0.1328 0.3030 0.2311 0.030 Uiso 1 1 calc R U

loop_
_atom_site_aniso_label
_atom_site_aniso_U_11
_atom_site_aniso_U_22
_atom_site_aniso_U_33
_atom_site_aniso_U_23
_atom_site_aniso_U_13
_atom_site_aniso_U_12
N1 0.0143(6) 0.0108(6) 0.0149(7) 0.0022(5) 0.0016(5) 0.0005(4)
O2 0.0185(5) 0.0175(5) 0.0212(6) 0.0028(5) 0.0074(4) 0.0020(4)
C4 0.0112(7) 0.0106(7) 0.0150(8) -0.0009(6) -0.0014(5) -0.0006(5)
O1 0.0189(6) 0.0118(5) 0.0236(7) 0.0022(5) 0.0021(5) 0.0041(4)
C2 0.0099(6) 0.0106(6) 0.0134(7) -0.0011(6) -0.0005(5) 0.0003(5)
C5 0.0111(7) 0.0124(7) 0.0126(7) -0.0010(6) -0.0011(5) -0.0010(5)
C6 0.0129(7) 0.0110(7) 0.0148(8) -0.0017(6) -0.0011(6) -0.0005(5)
C3 0.0123(7) 0.0152(7) 0.0152(8) -0.0013(6) 0.0021(6) 0.0001(5)
C7 0.0122(7) 0.0117(7) 0.0150(8) -0.0013(6) -0.0009(6) -0.0004(5)
C1 0.0142(7) 0.0103(7) 0.0179(8) -0.0015(6) -0.0006(6) 0.0015(5)
C8 0.0168(7) 0.0119(7) 0.0195(8) 0.0040(6) 0.0034(6) -0.0010(5)
C9 0.0206(8) 0.0209(8) 0.0188(8) 0.0043(7) 0.0008(6) -0.0028(6)

loop_
_atom_type_symbol
_atom_type_description
_atom_type_scat_dispersion_real
_atom_type_scat_dispersion_imag
_atom_type_scat_source
C C 0.0033 0.0016 'International Tables Vol C Tables 4.2.6.8 and 6.1.1.4'
H H 0.0000 0.0000 'International Tables Vol C Tables 4.2.6.8 and 6.1.1.4'
N N 0.0061 0.0033 'International Tables Vol C Tables 4.2.6.8 and 6.1.1.4'
O O 0.0106 0.0060 'International Tables Vol C Tables 4.2.6.8 and 6.1.1.4'

loop_
_geom_angle_atom_site_label_1
_geom_angle_atom_site_label_2
_geom_angle_atom_site_label_3
_geom_angle
_geom_angle_site_symmetry_1
_geom_angle_site_symmetry_3
C6 N1 C7 124.86(12) . .
C6 N1 C8 118.13(11) . .
C7 N1 C8 116.82(11) . .
C1 C4 C2 120.10(13) . .
C1 C4 C6 120.00(12) . .
C2 C4 C6 119.89(12) . .
C2 C2 C5 119.45(15) 3_556 .
C2 C2 C4 119.53(15) 3_556 .
C5 C2 C4 121.02(13) . .
C3 C5 C2 120.14(13) . .
C3 C5 C7 120.20(12) . .
C2 C5 C7 119.65(12) . .
O1 C6 N1 120.86(13) . .
O1 C6 C4 122.13(12) . .
N1 C6 C4 117.01(12) . .
C5 C3 C1 120.36(12) . 3_556
C5 C3 H3 119.8 . .
C1 C3 H3 119.8 3_556 .
O2 C7 N1 120.21(13) . .
O2 C7 C5 122.40(13) . .
N1 C7 C5 117.38(11) . .
C4 C1 C3 120.41(13) . 3_556
C4 C1 H1 119.8 . .
C3 C1 H1 119.8 3_556 .
N1 C8 C9 110.99(12) . .
N1 C8 H8A 109.4 . .
C9 C8 H8A 109.4 . .
N1 C8 H8B 109.4 . .
C9 C8 H8B 109.4 . .
H8A C8 H8B 108.0 . .
C8 C9 H9A 109.5 . .
C8 C9 H9B 109.5 . .
H9A C9 H9B 109.5 . .
C8 C9 H9C 109.5 . .
H9A C9 H9C 109.5 . .
H9B C9 H9C 109.5 . .

loop_
_geom_bond_atom_site_label_1
_geom_bond_atom_site_label_2
_geom_bond_distance
_geom_bond_site_symmetry_2
N1 C6 1.3935(17) .
N1 C7 1.3939(18) .
N1 C8 1.4765(19) .
O2 C7 1.2164(16) .
C4 C1 1.3751(18) .
C4 C2 1.4105(19) .
C4 C6 1.476(2) .
O1 C6 1.2154(17) .
C2 C2 1.406(3) 3_556
C2 C5 1.4088(18) .
C5 C3 1.378(2) .
C5 C7 1.475(2) .
C3 C1 1.401(2) 3_556
C3 H3 0.9500 .
C1 C3 1.401(2) 3_556
C1 H1 0.9500 .
C8 C9 1.512(2) .
C8 H8A 0.9900 .
C8 H8B 0.9900 .
C9 H9A 0.9800 .
C9 H9B 0.9800 .
C9 H9C 0.9800 .

loop_
_geom_torsion_atom_site_label_1
_geom_torsion_atom_site_label_2
_geom_torsion_atom_site_label_3
_geom_torsion_atom_site_label_4
_geom_torsion
_geom_torsion_site_symmetry_1
_geom_torsion_site_symmetry_4
C1 C4 C2 C2 1.0(3) . 3_556
C6 C4 C2 C2 -177.78(16) . 3_556
C1 C4 C2 C5 -179.01(14) . .
C6 C4 C2 C5 2.2(2) . .
C2 C2 C5 C3 0.9(3) 3_556 .
C4 C2 C5 C3 -179.07(14) . .
C2 C2 C5 C7 -178.28(17) 3_556 .
C4 C2 C5 C7 1.7(2) . .
C7 N1 C6 O1 -177.55(14) . .
C8 N1 C6 O1 -2.6(2) . .
C7 N1 C6 C4 2.5(2) . .
C8 N1 C6 C4 177.39(13) . .
C1 C4 C6 O1 -3.0(2) . .
C2 C4 C6 O1 175.74(14) . .
C1 C4 C6 N1 176.96(13) . .
C2 C4 C6 N1 -4.3(2) . .
C2 C5 C3 C1 -0.9(2) . 3_556
C7 C5 C3 C1 178.33(14) . 3_556
C6 N1 C7 O2 -179.15(13) . .
C8 N1 C7 O2 5.9(2) . .
C6 N1 C7 C5 1.4(2) . .
C8 N1 C7 C5 -173.64(13) . .
C3 C5 C7 O2 -2.2(2) . .
C2 C5 C7 O2 177.00(14) . .
C3 C5 C7 N1 177.28(14) . .
C2 C5 C7 N1 -3.5(2) . .
C2 C4 C1 C3 -1.1(2) . 3_556
C6 C4 C1 C3 177.71(14) . 3_556
C6 N1 C8 C9 -96.41(15) . .
C7 N1 C8 C9 78.93(16) . .
